data_7042772
loop_
_publ_author_name
'Liu, Mei-Jiao'
'Hu, kong-Qiu'
'Liu, Cai-Ming'
'Cui, Ai-Li'
'Kou, Hui-Zhong'

_publ_section_title
;
 Metallocyclic Ni4Ln2M2 single-molecule magnets
;
_journal_name_full 'Dalton Trans.'
_journal_paper_doi 10.1039/C7DT00948H
_journal_year 2017
_chemical_formula_moiety 'C96 H100 Fe2 Gd2 N20 Ni4 O18, 4(C3 H7 N O), 2(C2 H3 N), 10(H2 O), 4(O)'
_chemical_formula_sum 'C112 H162 Fe2 Gd2 N26 Ni4 O36'
_chemical_formula_weight 3109.64
_chemical_name_systematic
;
 ?
;
_space_group_crystal_system monoclinic
_space_group_IT_number 14
_space_group_name_Hall '-P 2ybc'
_space_group_name_H-M_alt 'P 1 21/c 1'
_symmetry_space_group_name_Hall '-P 2ybc'
_symmetry_space_group_name_H-M 'P 1 21/c 1'
_atom_sites_solution_hydrogens mixed
_audit_creation_date 2017-03-04
_audit_creation_method
;
Olex2 1.2
(compiled 2016.09.09 svn.r3337 for OlexSys, GUI svn.r5227)
;
_audit_update_record
;
2017-03-13 deposited with the CCDC.
2017-04-24 downloaded from the CCDC.
;
_cell_angle_alpha 90
_cell_angle_beta 128.6060(10)
_cell_angle_gamma 90
_cell_formula_units_Z 2
_cell_length_a 20.0731(2)
_cell_length_b 15.9253(2)
_cell_length_c 27.5474(3)
_cell_measurement_reflns_used 19679
_cell_measurement_temperature 173(2)
_cell_measurement_theta_max 76.5760
_cell_measurement_theta_min 3.9470
_cell_volume 6881.56(16)
_computing_cell_refinement 'CrysAlisPro 1.171.38.43f (Rigaku OD, 2015)'
_computing_data_collection 'CrysAlisPro 1.171.38.43f (Rigaku OD, 2015)'
_computing_data_reduction 'CrysAlisPro 1.171.38.43f (Rigaku OD, 2015)'
_computing_molecular_graphics 'Olex2 (Dolomanov et al., 2009)'
_computing_publication_material 'Olex2 (Dolomanov et al., 2009)'
_computing_structure_refinement 'ShelXL (Sheldrick, 2015)'
_computing_structure_solution ShelXS-98
_diffrn_ambient_temperature 173.15
_diffrn_measured_fraction_theta_full 0.984
_diffrn_measured_fraction_theta_max 1.000
_diffrn_measurement_device_type 'multiwire proportional'
_diffrn_measurement_method 'phi and omega scans'
_diffrn_radiation_monochromator graphite
_diffrn_radiation_type CuK\a
_diffrn_radiation_wavelength 1.54184
_diffrn_reflns_av_R_equivalents 0.0328
_diffrn_reflns_av_unetI/netI 0.0367
_diffrn_reflns_Laue_measured_fraction_full 0.984
_diffrn_reflns_Laue_measured_fraction_max 1.000
_diffrn_reflns_limit_h_max 23
_diffrn_reflns_limit_h_min -23
_diffrn_reflns_limit_k_max 14
_diffrn_reflns_limit_k_min -19
_diffrn_reflns_limit_l_max 32
_diffrn_reflns_limit_l_min -32
_diffrn_reflns_number 35727
_diffrn_reflns_point_group_measured_fraction_full 0.984
_diffrn_reflns_point_group_measured_fraction_max 1.000
_diffrn_reflns_theta_full 67.684
_diffrn_reflns_theta_max 66.998
_diffrn_reflns_theta_min 3.555
_diffrn_source 'micro-focus sealed X-ray tube'
_exptl_absorpt_coefficient_mu 9.029
_exptl_absorpt_correction_T_max 1.00000
_exptl_absorpt_correction_T_min 0.59865
_exptl_absorpt_correction_type multi-scan
_exptl_absorpt_process_details
;
Empirical correction (ABSPACK) includes:
- Absorption correction using spherical harmonics
- Frame scaling
;
_exptl_crystal_colour green
_exptl_crystal_density_diffrn 1.501
_exptl_crystal_description block
_exptl_crystal_F_000 3191
_exptl_crystal_size_max 0.15
_exptl_crystal_size_mid 0.1
_exptl_crystal_size_min 0.05
_refine_diff_density_max 1.361
_refine_diff_density_min -1.495
_refine_diff_density_rms 0.141
_refine_ls_extinction_method none
_refine_ls_goodness_of_fit_ref 1.203
_refine_ls_hydrogen_treatment mixed
_refine_ls_matrix_type full
_refine_ls_number_parameters 827
_refine_ls_number_reflns 12241
_refine_ls_number_restraints 51
_refine_ls_restrained_S_all 1.210
_refine_ls_R_factor_all 0.0682
_refine_ls_R_factor_gt 0.0654
_refine_ls_shift/su_max 0.001
_refine_ls_shift/su_mean 0.000
_refine_ls_structure_factor_coef Fsqd
_refine_ls_weighting_details
;
 w=1/[\s^2^(Fo^2^)+(0.0448P)^2^+67.8616P]
 where P=(Fo^2^+2Fc^2^)/3
;
_refine_ls_weighting_scheme calc
_refine_ls_wR_factor_gt 0.1686
_refine_ls_wR_factor_ref 0.1701
_reflns_Friedel_coverage 0.000
_reflns_number_gt 11593
_reflns_number_total 12241
_reflns_threshold_expression 'I > 2\s(I)'
_cod_data_source_file c7dt00948h2.cif
_cod_data_source_block 7
_cod_original_cell_volume 6881.55(15)
_cod_database_code 7042772
_shelxl_version_number 2013-2
_shelx_space_group_comment
;
The symmetry employed for this shelxl refinement is uniquely defined
by the following loop, which should always be used as a source of
symmetry information in preference to the above space-group names.
They are only intended as comments.
;
_shelx_estimated_absorpt_t_max 0.917
_shelx_estimated_absorpt_t_min 0.777
_olex2_refinement_description
;
1. Fixed Uiso
 At 1.2 times of:
  All C(H) groups, All C(H,H) groups, All O(H,H) groups
 At 1.5 times of:
  All C(H,H,H) groups
2. Restrained distances
 O9-C109
 1.25 with sigma of 0.01
 C109-N11
 1.3 with sigma of 0.01
 N11-C107 = N11-C108
 1.45 with sigma of 0.01
 O9-N11
 2.26 with sigma of 0.01
 C109-C108 = C109-C107
 2.4 with sigma of 0.01
3. Restrained planarity
 O9, C109, N11, C108, C107
 with sigma of 0.1
4. Uiso/Uaniso restraints and constraints
Uanis(N4) \\sim Ueq, Uanis(N5) \\sim Ueq, Uanis(C113) \\sim Ueq, Uanis(C109)
\\sim Ueq, Uanis(O4W) \\sim Ueq, Uanis(O8W) \\sim Ueq, Uanis(N11) \\sim Ueq:
with sigma of 0.01 and sigma for terminal atoms of 0.02
5.a Riding coordinates:
 O1W(H1WA,H1WB), O2W(H2WA,H2WB), O4W(H4WA,H4WB), O5W(H5WA,H5WB), O6W(H6WA,
 H6WB), O7W(H7WA,H7WB)
5.b Secondary CH2 refined with riding coordinates:
 C8(H8A,H8B), C10(H10A,H10B), C29(H29A,H29B), C31(H31A,H31B)
5.c Me refined with riding coordinates:
 C18(H18A,H18B,H18C), C19(H19A,H19B,H19C), C39(H39A,H39B,H39C), C40(H40A,H40B,
 H40C), C107(H10C,H10D,H10E), C108(H10F,H10G,H10H), C110(H11A,H11B,H11C),
 C112(H11D,H11E,H11F)
5.d Aromatic/amide H refined with riding coordinates:
 C3(H3), C4(H4), C5(H5), C7(H7), C11(H11), C13(H13), C14(H14), C15(H15),
 C24(H24), C25(H25), C26(H26), C28(H28), C32(H32), C34(H34), C35(H35), C36(H36),
  C109(H109), C111(H111)
5.e Idealised Me refined as rotating group:
 C20(H20A,H20B,H20C), C21(H21A,H21B,H21C), C41(H41A,H41B,H41C), C42(H42A,H42B,
 H42C), C113(H11G,H11H,H11I)
;
_olex2_submission_special_instructions 'No special instructions were received'

loop_
_space_group_symop_operation_xyz
'x, y, z'
'-x, y+1/2, -z+1/2'
'-x, -y, -z'
'x, -y-1/2, z-1/2'

loop_
_atom_site_label
_atom_site_type_symbol
_atom_site_fract_x
_atom_site_fract_y
_atom_site_fract_z
_atom_site_U_iso_or_equiv
_atom_site_adp_type
_atom_site_occupancy
_atom_site_site_symmetry_order
_atom_site_calc_flag
_atom_site_refinement_flags_posn
_atom_site_refinement_flags_adp
Gd1 Gd -0.56859(2) -0.59687(2) -0.65981(2) 0.02420(11) Uani 1 1 d . .
Ni1 Ni -0.77680(7) -0.50978(7) -0.74317(5) 0.0361(2) Uani 1 1 d . .
Ni2 Ni -0.35996(7) -0.68303(6) -0.57772(5) 0.0343(2) Uani 1 1 d . .
Fe1 Fe -0.86194(7) -0.48468(8) -0.60737(5) 0.0344(3) Uani 1 1 d . .
C1 C -0.7515(4) -0.6915(4) -0.7611(3) 0.0219(13) Uani 1 1 d . .
C2 C -0.6976(4) -0.7542(4) -0.7547(3) 0.0248(14) Uani 1 1 d . .
C3 C -0.7273(6) -0.8344(5) -0.7775(4) 0.041(2) Uani 1 1 d . .
H3 H -0.6891 -0.8768 -0.7708 0.050 Uiso 1 1 calc R .
C4 C -0.8138(6) -0.8530(5) -0.8104(5) 0.054(3) Uani 1 1 d . .
H4 H -0.8347 -0.9079 -0.8262 0.065 Uiso 1 1 calc R .
C5 C -0.8678(5) -0.7913(5) -0.8195(4) 0.043(2) Uani 1 1 d . .
H5 H -0.9266 -0.8038 -0.8422 0.051 Uiso 1 1 calc R .
C6 C -0.8385(5) -0.7094(4) -0.7961(3) 0.0272(15) Uani 1 1 d . .
C7 C -0.9023(4) -0.6474(5) -0.8128(3) 0.0288(15) Uani 1 1 d . .
H7 H -0.9590 -0.6673 -0.8345 0.035 Uiso 1 1 calc R .
C8 C -0.9683(4) -0.5196(5) -0.8261(4) 0.0328(17) Uani 1 1 d . .
H8A H -0.9704 -0.5076 -0.7919 0.039 Uiso 1 1 calc R .
H8B H -1.0187 -0.5542 -0.8572 0.039 Uiso 1 1 calc R .
C9 C -0.9736(5) -0.4360(6) -0.8566(4) 0.044(2) Uani 1 1 d . .
C10 C -0.9102(5) -0.3730(5) -0.8065(4) 0.0394(19) Uani 1 1 d . .
H10A H -0.9234 -0.3166 -0.8255 0.047 Uiso 1 1 calc R .
H10B H -0.9181 -0.3710 -0.7744 0.047 Uiso 1 1 calc R .
C11 C -0.7742(4) -0.3313(4) -0.7691(3) 0.0240(14) Uani 1 1 d . .
H11 H -0.8030 -0.2795 -0.7871 0.029 Uiso 1 1 calc R .
C12 C -0.6838(4) -0.3309(4) -0.7374(3) 0.0204(13) Uani 1 1 d . .
C13 C -0.6484(5) -0.2554(4) -0.7390(3) 0.0267(15) Uani 1 1 d . .
H13 H -0.6848 -0.2090 -0.7616 0.032 Uiso 1 1 calc R .
C14 C -0.5628(5) -0.2473(4) -0.7087(3) 0.0289(15) Uani 1 1 d . .
H14 H -0.5407 -0.1963 -0.7113 0.035 Uiso 1 1 calc R .
C15 C -0.5083(4) -0.3143(4) -0.6741(3) 0.0254(14) Uani 1 1 d . .
H15 H -0.4489 -0.3094 -0.6534 0.031 Uiso 1 1 calc R .
C16 C -0.5409(4) -0.3871(4) -0.6703(3) 0.0188(13) Uani 1 1 d . .
C17 C -0.6290(4) -0.3982(4) -0.7021(3) 0.0189(13) Uani 1 1 d . .
C18 C -0.9602(6) -0.4496(7) -0.9043(4) 0.056(3) Uani 1 1 d . .
H18A H -0.9640 -0.3956 -0.9230 0.084 Uiso 1 1 calc R .
H18B H -1.0042 -0.4876 -0.9368 0.084 Uiso 1 1 calc R .
H18C H -0.9038 -0.4743 -0.8841 0.084 Uiso 1 1 calc R .
C19 C -1.0631(6) -0.4003(7) -0.8877(6) 0.074(4) Uani 1 1 d . .
H19A H -1.0695 -0.3468 -0.9078 0.111 Uiso 1 1 calc R .
H19B H -1.0707 -0.3914 -0.8563 0.111 Uiso 1 1 calc R .
H19C H -1.1061 -0.4401 -0.9190 0.111 Uiso 1 1 calc R .
C20 C -0.5603(5) -0.7826(5) -0.7283(4) 0.0379(18) Uani 1 1 d . .
H20A H -0.5472 -0.8344 -0.7046 0.057 Uiso 1 1 calc GR .
H20B H -0.5072 -0.7533 -0.7121 0.057 Uiso 1 1 calc GR .
H20C H -0.5908 -0.7965 -0.7722 0.057 Uiso 1 1 calc GR .
C21 C -0.4034(5) -0.4405(5) -0.5862(4) 0.0374(19) Uani 1 1 d . .
H21A H -0.3734 -0.4324 -0.6034 0.056 Uiso 1 1 calc GR .
H21B H -0.3788 -0.4885 -0.5577 0.056 Uiso 1 1 calc GR .
H21C H -0.3977 -0.3899 -0.5637 0.056 Uiso 1 1 calc GR .
C22 C -0.4915(4) -0.7739(4) -0.5797(3) 0.0201(13) Uani 1 1 d . .
C23 C -0.5737(4) -0.7779(4) -0.5970(3) 0.0225(14) Uani 1 1 d . .
C24 C -0.6083(5) -0.8511(5) -0.5943(3) 0.0278(15) Uani 1 1 d . .
H24 H -0.6652 -0.8523 -0.6083 0.033 Uiso 1 1 calc R .
C25 C -0.5573(5) -0.9238(4) -0.5704(3) 0.0291(16) Uani 1 1 d . .
H25 H -0.5794 -0.9748 -0.5677 0.035 Uiso 1 1 calc R .
C26 C -0.4763(5) -0.9214(4) -0.5512(3) 0.0282(15) Uani 1 1 d . .
H26 H -0.4422 -0.9707 -0.5346 0.034 Uiso 1 1 calc R .
C27 C -0.4417(4) -0.8472(4) -0.5555(3) 0.0227(14) Uani 1 1 d . .
C28 C -0.3522(4) -0.8502(4) -0.5295(3) 0.0238(14) Uani 1 1 d . .
H28 H -0.3219 -0.9002 -0.5081 0.029 Uiso 1 1 calc R .
C29 C -0.2185(4) -0.8079(5) -0.4963(3) 0.0277(15) Uani 1 1 d . .
H29A H -0.2064 -0.8670 -0.4819 0.033 Uiso 1 1 calc R .
H29B H -0.1873 -0.7715 -0.4590 0.033 Uiso 1 1 calc R .
C30 C -0.1846(4) -0.7917(4) -0.5320(3) 0.0243(14) Uani 1 1 d . .
C31 C -0.1875(4) -0.6985(4) -0.5463(3) 0.0260(14) Uani 1 1 d . .
H31A H -0.1590 -0.6661 -0.5073 0.031 Uiso 1 1 calc R .
H31B H -0.1549 -0.6895 -0.5618 0.031 Uiso 1 1 calc R .
C32 C -0.2851(4) -0.6193(4) -0.6353(3) 0.0215(13) Uani 1 1 d . .
H32 H -0.2362 -0.6104 -0.6328 0.026 Uiso 1 1 calc R .
C33 C -0.3636(4) -0.5792(4) -0.6872(3) 0.0197(13) Uani 1 1 d . .
C34 C -0.3627(5) -0.5432(4) -0.7334(3) 0.0240(14) Uani 1 1 d . .
H34 H -0.3107 -0.5407 -0.7273 0.029 Uiso 1 1 calc R .
C35 C -0.4351(5) -0.5118(4) -0.7866(3) 0.0292(16) Uani 1 1 d . .
H35 H -0.4335 -0.4885 -0.8177 0.035 Uiso 1 1 calc R .
C36 C -0.5117(5) -0.5137(4) -0.7957(3) 0.0253(14) Uani 1 1 d . .
H36 H -0.5622 -0.4916 -0.8327 0.030 Uiso 1 1 calc R .
C37 C -0.5139(4) -0.5477(4) -0.7507(3) 0.0187(13) Uani 1 1 d . .
C38 C -0.4394(4) -0.5808(4) -0.6950(3) 0.0171(12) Uani 1 1 d . .
C39 C -0.0898(5) -0.8159(5) -0.4886(4) 0.0376(18) Uani 1 1 d . .
H39A H -0.0840 -0.8756 -0.4780 0.056 Uiso 1 1 calc R .
H39B H -0.0596 -0.7822 -0.4506 0.056 Uiso 1 1 calc R .
H39C H -0.0652 -0.8053 -0.5096 0.056 Uiso 1 1 calc R .
C40 C -0.2314(5) -0.8446(5) -0.5908(3) 0.0336(17) Uani 1 1 d . .
H40A H -0.2283 -0.9039 -0.5802 0.050 Uiso 1 1 calc R .
H40B H -0.2048 -0.8368 -0.6106 0.050 Uiso 1 1 calc R .
H40C H -0.2912 -0.8270 -0.6195 0.050 Uiso 1 1 calc R .
C41 C -0.6824(6) -0.6888(5) -0.6122(4) 0.043(2) Uani 1 1 d . .
H41A H -0.7335 -0.7204 -0.6448 0.064 Uiso 1 1 calc GR .
H41B H -0.6963 -0.6290 -0.6164 0.064 Uiso 1 1 calc GR .
H41C H -0.6621 -0.7087 -0.5714 0.064 Uiso 1 1 calc GR .
C42 C -0.6653(5) -0.5355(7) -0.8146(3) 0.044(2) Uani 1 1 d . .
H42A H -0.6663 -0.4757 -0.8235 0.066 Uiso 1 1 calc GR .
H42B H -0.7126 -0.5480 -0.8140 0.066 Uiso 1 1 calc GR .
H42C H -0.6711 -0.5692 -0.8468 0.066 Uiso 1 1 calc GR .
C101 C -0.8159(4) -0.4944(5) -0.6511(3) 0.0261(15) Uani 1 1 d . .
C102 C -0.7627(4) -0.4258(4) -0.5394(3) 0.0240(14) Uani 1 1 d . .
C103 C -0.9106(5) -0.3742(7) -0.6459(4) 0.048(2) Uani 1 1 d . .
C104 C -0.8080(7) -0.5920(6) -0.5667(5) 0.049(2) Uani 1 1 d . .
C105 C -0.9634(6) -0.5427(8) -0.6739(5) 0.064(3) Uani 1 1 d . .
C106 C -0.9085(6) -0.4760(7) -0.5640(5) 0.054(3) Uani 1 1 d . .
C107 C -1.0879(10) -0.3222(13) -0.5117(11) 0.227(16) Uani 1 1 d D .
H10C H -1.1042 -0.3778 -0.5071 0.341 Uiso 1 1 calc R .
H10D H -1.0485 -0.2958 -0.4708 0.341 Uiso 1 1 calc R .
H10E H -1.0599 -0.3279 -0.5306 0.341 Uiso 1 1 calc R .
C108 C -1.1488(17) -0.1851(13) -0.5624(13) 0.259(19) Uani 1 1 d D .
H10F H -1.0875 -0.1745 -0.5379 0.389 Uiso 1 1 calc R .
H10G H -1.1733 -0.1450 -0.5506 0.389 Uiso 1 1 calc R .
H10H H -1.1765 -0.1787 -0.6067 0.389 Uiso 1 1 calc R .
C109 C -1.2389(8) -0.2982(9) -0.5799(6) 0.111(5) Uani 1 1 d D U
H109 H -1.2454 -0.3555 -0.5741 0.133 Uiso 1 1 calc R .
C110 C -0.5721(6) -0.2139(5) -0.5806(4) 0.045(2) Uani 1 1 d . .
H11A H -0.5158 -0.2400 -0.5580 0.068 Uiso 1 1 calc R .
H11B H -0.5692 -0.1673 -0.5562 0.068 Uiso 1 1 calc R .
H11C H -0.5903 -0.1928 -0.6207 0.068 Uiso 1 1 calc R .
C111 C -0.6093(6) -0.3519(5) -0.5712(4) 0.0395(19) Uani 1 1 d . .
H111 H -0.6515 -0.3895 -0.5787 0.047 Uiso 1 1 calc R .
C112 C -0.7195(7) -0.2482(8) -0.6237(5) 0.067(3) Uani 1 1 d . .
H11D H -0.7537 -0.2953 -0.6273 0.100 Uiso 1 1 calc R .
H11E H -0.7428 -0.2285 -0.6653 0.100 Uiso 1 1 calc R .
H11F H -0.7211 -0.2023 -0.6007 0.100 Uiso 1 1 calc R .
C113 C -0.3286(12) -0.1615(11) -0.5154(9) 0.115(6) Uani 1 1 d . U
H11G H -0.3909 -0.1608 -0.5412 0.172 Uiso 1 1 calc GR .
H11H H -0.3036 -0.1596 -0.4714 0.172 Uiso 1 1 calc GR .
H11I H -0.3104 -0.2129 -0.5236 0.172 Uiso 1 1 calc GR .
C114 C -0.3003(7) -0.0889(7) -0.5301(5) 0.055(3) Uani 1 1 d . .
N1 N -0.7894(4) -0.5005(4) -0.6774(3) 0.0236(12) Uani 1 1 d . .
N3 N -0.7067(4) -0.3877(3) -0.4982(3) 0.0229(12) Uani 1 1 d . .
N6 N -0.9344(6) -0.3083(7) -0.6656(5) 0.075(3) Uani 1 1 d . .
N2 N -0.7759(7) -0.6540(6) -0.5443(5) 0.067(3) Uani 1 1 d . .
N4 N -1.0233(6) -0.5774(9) -0.7126(5) 0.097(4) Uani 1 1 d . U
N5 N -0.9351(7) -0.4696(7) -0.5381(5) 0.081(3) Uani 1 1 d . U
N9 N -0.8906(4) -0.5682(4) -0.8013(3) 0.0266(13) Uani 1 1 d . .
N10 N -0.8200(4) -0.3926(4) -0.7760(3) 0.0270(13) Uani 1 1 d . .
N7 N -0.3103(3) -0.7927(3) -0.5324(2) 0.0205(11) Uani 1 1 d . .
N8 N -0.2745(3) -0.6654(3) -0.5925(2) 0.0196(11) Uani 1 1 d . .
N11 N -1.1622(7) -0.2713(9) -0.5505(6) 0.135(6) Uani 1 1 d D U
N12 N -0.6324(4) -0.2752(4) -0.5910(3) 0.0364(15) Uani 1 1 d . .
N13 N -0.2781(7) -0.0369(6) -0.5412(4) 0.068(3) Uani 1 1 d . .
O5 O -0.7168(3) -0.6168(3) -0.73515(19) 0.0187(9) Uani 1 1 d . .
O6 O -0.6553(3) -0.4729(3) -0.6976(2) 0.0194(9) Uani 1 1 d . .
O8 O -0.6133(3) -0.7289(3) -0.7225(2) 0.0227(10) Uani 1 1 d . .
O7 O -0.4923(3) -0.4563(3) -0.6360(2) 0.0195(9) Uani 1 1 d . .
O2 O -0.4667(3) -0.7014(3) -0.58765(19) 0.0184(9) Uani 1 1 d . .
O1 O -0.4472(3) -0.6152(3) -0.65425(18) 0.0156(8) Uani 1 1 d . .
O3 O -0.6168(3) -0.7012(3) -0.6183(2) 0.0233(10) Uani 1 1 d . .
O4 O -0.5857(3) -0.5552(3) -0.7549(2) 0.0217(10) Uani 1 1 d . .
O9 O -1.3054(6) -0.2566(8) -0.6150(5) 0.110(4) Uani 1 1 d D .
O10 O -0.5348(4) -0.3797(3) -0.5427(2) 0.0351(12) Uani 1 1 d . .
O1W O -0.5349(3) -0.5439(3) -0.5683(2) 0.0312(12) Uani 1 1 d . .
H1WA H -0.5134 -0.5674 -0.5359 0.019(19) Uiso 1 1 d R .
H1WB H -0.5369 -0.5062 -0.5604 0.007(19) Uiso 1 1 d R .
O2W O -0.8806(5) -0.3656(6) -0.1596(4) 0.083(3) Uani 1 1 d . .
H2WA H -0.9073 -0.3633 -0.1986 0.100 Uiso 1 1 d R .
H2WB H -0.8650 -0.3166 -0.1442 0.100 Uiso 1 1 d R .
O3W O -0.9130(7) -0.7562(7) -0.2059(5) 0.110(4) Uani 1 1 d . .
O4W O -0.8604(7) -0.3638(6) -0.3180(5) 0.107(4) Uani 1 1 d . U
H4WA H -0.8732 -0.3928 -0.3486 0.128 Uiso 1 1 d R .
H4WB H -0.8922 -0.3794 -0.3090 0.128 Uiso 1 1 d R .
O5W O -0.7270(15) -0.4457(16) -0.2001(9) 0.281(13) Uani 1 1 d . .
H5WA H -0.7697 -0.4219 -0.2327 0.337 Uiso 1 1 d R .
H5WB H -0.7375 -0.4524 -0.1748 0.337 Uiso 1 1 d R .
O6W O -0.9049(4) -0.4618(5) -0.4193(3) 0.066(2) Uani 1 1 d . .
H6WA H -0.9111 -0.4610 -0.4527 0.079 Uiso 1 1 d R .
H6WB H -0.9355 -0.5010 -0.4216 0.079 Uiso 1 1 d R .
O7W O -0.7402(5) -0.4789(6) -0.0999(4) 0.091(3) Uani 1 1 d . .
H7WA H -0.7651 -0.5261 -0.1088 0.109 Uiso 1 1 d R .
H7WB H -0.7746 -0.4426 -0.1044 0.109 Uiso 1 1 d R .
O8W O -0.8280(11) -0.6195(13) -0.1772(10) 0.217(9) Uani 1 1 d . U

loop_
_atom_site_aniso_label
_atom_site_aniso_U_11
_atom_site_aniso_U_22
_atom_site_aniso_U_33
_atom_site_aniso_U_23
_atom_site_aniso_U_13
_atom_site_aniso_U_12
Gd1 0.02898(19) 0.01947(18) 0.02168(18) 0.00068(13) 0.01460(15) 0.00060(13)
Ni1 0.0357(5) 0.0366(6) 0.0335(5) 0.0015(4) 0.0204(5) 0.0003(4)
Ni2 0.0371(5) 0.0312(5) 0.0304(5) 0.0004(4) 0.0190(5) 0.0015(4)
Fe1 0.0286(5) 0.0512(7) 0.0274(5) -0.0175(5) 0.0195(5) -0.0153(5)
C1 0.024(3) 0.026(3) 0.015(3) -0.003(3) 0.012(3) -0.003(3)
C2 0.027(3) 0.017(3) 0.027(3) -0.003(3) 0.015(3) -0.006(3)
C3 0.044(5) 0.017(4) 0.054(5) -0.011(3) 0.026(4) -0.008(3)
C4 0.049(5) 0.022(4) 0.065(6) -0.021(4) 0.023(5) -0.018(4)
C5 0.029(4) 0.035(5) 0.040(4) -0.011(4) 0.009(4) -0.014(3)
C6 0.029(4) 0.022(4) 0.026(3) -0.003(3) 0.015(3) -0.006(3)
C7 0.024(3) 0.036(4) 0.022(3) -0.002(3) 0.012(3) -0.009(3)
C8 0.018(3) 0.037(4) 0.033(4) 0.002(3) 0.010(3) -0.002(3)
C9 0.023(4) 0.048(5) 0.043(5) 0.013(4) 0.012(4) 0.005(4)
C10 0.021(4) 0.036(4) 0.047(5) 0.007(4) 0.014(4) 0.010(3)
C11 0.028(3) 0.021(3) 0.021(3) 0.003(3) 0.014(3) 0.006(3)
C12 0.028(3) 0.017(3) 0.014(3) 0.000(2) 0.012(3) 0.002(3)
C13 0.036(4) 0.015(3) 0.025(3) 0.011(3) 0.017(3) 0.005(3)
C14 0.037(4) 0.018(3) 0.031(4) 0.009(3) 0.022(3) 0.001(3)
C15 0.027(3) 0.023(3) 0.025(3) -0.002(3) 0.016(3) -0.006(3)
C16 0.027(3) 0.011(3) 0.020(3) 0.002(2) 0.016(3) 0.003(2)
C17 0.025(3) 0.016(3) 0.016(3) 0.000(2) 0.013(3) -0.001(3)
C18 0.054(6) 0.060(6) 0.032(5) 0.011(4) 0.017(4) -0.008(5)
C19 0.026(5) 0.068(7) 0.082(8) 0.020(6) 0.011(5) 0.008(5)
C20 0.042(4) 0.031(4) 0.050(5) -0.017(4) 0.033(4) -0.005(3)
C21 0.021(4) 0.024(4) 0.035(4) 0.000(3) 0.002(3) -0.004(3)
C22 0.031(3) 0.015(3) 0.015(3) 0.002(2) 0.015(3) 0.001(3)
C23 0.032(4) 0.016(3) 0.025(3) 0.007(3) 0.020(3) 0.005(3)
C24 0.030(4) 0.029(4) 0.030(4) 0.005(3) 0.021(3) 0.000(3)
C25 0.045(4) 0.015(3) 0.037(4) 0.008(3) 0.030(4) -0.001(3)
C26 0.044(4) 0.015(3) 0.030(4) 0.007(3) 0.026(3) 0.006(3)
C27 0.034(4) 0.015(3) 0.023(3) 0.005(3) 0.019(3) 0.002(3)
C28 0.031(4) 0.022(3) 0.017(3) 0.004(3) 0.014(3) 0.008(3)
C29 0.026(4) 0.027(4) 0.021(3) 0.005(3) 0.011(3) 0.008(3)
C30 0.020(3) 0.025(4) 0.021(3) 0.002(3) 0.009(3) 0.004(3)
C31 0.018(3) 0.029(4) 0.024(3) 0.002(3) 0.010(3) 0.002(3)
C32 0.023(3) 0.017(3) 0.025(3) -0.006(3) 0.015(3) -0.004(3)
C33 0.028(3) 0.007(3) 0.024(3) -0.003(2) 0.017(3) -0.003(2)
C34 0.034(4) 0.015(3) 0.031(4) -0.004(3) 0.024(3) -0.003(3)
C35 0.048(4) 0.020(3) 0.032(4) 0.005(3) 0.031(4) -0.002(3)
C36 0.036(4) 0.020(3) 0.023(3) 0.003(3) 0.020(3) 0.001(3)
C37 0.027(3) 0.009(3) 0.018(3) 0.001(2) 0.013(3) 0.002(2)
C38 0.028(3) 0.008(3) 0.017(3) -0.002(2) 0.014(3) -0.003(2)
C39 0.029(4) 0.040(5) 0.032(4) 0.008(3) 0.014(3) 0.012(3)
C40 0.036(4) 0.030(4) 0.028(4) 0.002(3) 0.017(3) 0.008(3)
C41 0.049(5) 0.039(5) 0.063(6) 0.021(4) 0.046(5) 0.019(4)
C42 0.025(4) 0.079(7) 0.020(4) 0.017(4) 0.010(3) 0.009(4)
C101 0.025(3) 0.030(4) 0.020(3) -0.007(3) 0.012(3) -0.004(3)
C102 0.028(4) 0.027(4) 0.020(3) 0.000(3) 0.016(3) 0.001(3)
C103 0.026(4) 0.079(7) 0.036(4) -0.003(5) 0.018(4) 0.010(4)
C104 0.074(7) 0.042(6) 0.052(5) -0.017(4) 0.050(5) -0.026(5)
C105 0.050(6) 0.100(9) 0.051(6) -0.040(6) 0.036(5) -0.034(6)
C106 0.055(6) 0.065(6) 0.060(6) -0.034(5) 0.045(5) -0.040(5)
C107 0.32(4) 0.091(16) 0.22(3) 0.046(18) 0.14(3) 0.02(2)
C108 0.36(5) 0.17(3) 0.22(3) 0.07(3) 0.16(4) 0.01(3)
C109 0.113(9) 0.139(10) 0.102(9) -0.010(7) 0.077(7) -0.017(7)
C110 0.072(6) 0.030(4) 0.041(5) 0.008(4) 0.038(5) 0.010(4)
C111 0.058(5) 0.033(4) 0.036(4) -0.003(4) 0.034(4) -0.002(4)
C112 0.064(7) 0.081(8) 0.055(6) 0.005(6) 0.036(6) 0.029(6)
C113 0.152(13) 0.101(11) 0.148(13) 0.010(9) 0.122(11) -0.004(9)
C114 0.074(7) 0.057(6) 0.041(5) 0.001(5) 0.039(5) 0.009(5)
N1 0.025(3) 0.025(3) 0.017(3) -0.001(2) 0.012(2) 0.002(2)
N3 0.026(3) 0.018(3) 0.019(3) -0.002(2) 0.011(3) 0.002(2)
N6 0.057(6) 0.093(8) 0.072(7) 0.023(6) 0.039(5) 0.034(6)
N2 0.100(8) 0.046(5) 0.077(7) -0.003(5) 0.065(6) -0.011(5)
N4 0.056(6) 0.158(10) 0.074(6) -0.070(7) 0.038(5) -0.059(6)
N5 0.097(7) 0.100(7) 0.100(7) -0.058(6) 0.088(6) -0.063(6)
N9 0.022(3) 0.033(3) 0.021(3) 0.006(2) 0.012(2) 0.000(2)
N10 0.024(3) 0.028(3) 0.026(3) 0.004(2) 0.015(3) 0.007(2)
N7 0.023(3) 0.021(3) 0.014(2) 0.002(2) 0.010(2) 0.007(2)
N8 0.019(3) 0.017(3) 0.019(3) 0.000(2) 0.010(2) 0.003(2)
N11 0.144(9) 0.158(10) 0.130(9) 0.008(7) 0.099(8) 0.001(8)
N12 0.046(4) 0.033(4) 0.028(3) 0.001(3) 0.022(3) 0.010(3)
N13 0.111(8) 0.048(5) 0.055(5) -0.001(4) 0.056(6) -0.008(5)
O5 0.020(2) 0.015(2) 0.016(2) -0.0035(17) 0.0089(18) -0.0057(17)
O6 0.021(2) 0.013(2) 0.021(2) 0.0015(17) 0.0113(19) 0.0017(17)
O8 0.027(2) 0.014(2) 0.026(2) -0.0051(18) 0.016(2) 0.0000(18)
O7 0.018(2) 0.010(2) 0.019(2) 0.0020(17) 0.0062(19) 0.0011(17)
O2 0.019(2) 0.017(2) 0.018(2) 0.0064(17) 0.0107(18) 0.0030(17)
O1 0.020(2) 0.012(2) 0.0124(19) 0.0032(16) 0.0090(18) 0.0022(17)
O3 0.031(2) 0.019(2) 0.028(2) 0.0079(19) 0.022(2) 0.0046(19)
O4 0.019(2) 0.025(2) 0.016(2) 0.0063(18) 0.0083(19) 0.0062(18)
O9 0.075(6) 0.171(12) 0.082(7) -0.014(7) 0.049(6) -0.006(7)
O10 0.051(3) 0.024(3) 0.029(3) 0.004(2) 0.024(3) 0.008(2)
O1W 0.055(3) 0.017(3) 0.021(3) 0.000(2) 0.023(3) 0.004(2)
O2W 0.085(6) 0.094(7) 0.052(5) -0.029(4) 0.034(4) -0.041(5)
O3W 0.099(8) 0.087(7) 0.105(8) 0.002(6) 0.044(7) 0.018(6)
O4W 0.132(8) 0.098(7) 0.139(8) -0.059(6) 0.109(7) -0.064(6)
O5W 0.32(3) 0.39(3) 0.175(19) -0.03(2) 0.17(2) 0.10(3)
O6W 0.057(4) 0.094(6) 0.054(4) -0.028(4) 0.039(4) -0.039(4)
O7W 0.066(5) 0.088(7) 0.096(7) -0.033(5) 0.040(5) -0.010(5)
O8W 0.152(12) 0.244(15) 0.236(15) -0.103(12) 0.112(11) 0.023(10)

loop_
_atom_type_symbol
_atom_type_description
_atom_type_scat_dispersion_real
_atom_type_scat_dispersion_imag
_atom_type_scat_source
C C 0.0030 0.0020 'International Tables Vol C Tables 4.2.6.8 and 6.1.1.4'
H H 0.0000 0.0000 'International Tables Vol C Tables 4.2.6.8 and 6.1.1.4'
Fe Fe 0.3460 0.8440 'International Tables Vol C Tables 4.2.6.8 and 6.1.1.4'
Gd Gd -0.1650 3.9040 'International Tables Vol C Tables 4.2.6.8 and 6.1.1.4'
N N 0.0060 0.0030 'International Tables Vol C Tables 4.2.6.8 and 6.1.1.4'
Ni Ni 0.3390 1.1120 'International Tables Vol C Tables 4.2.6.8 and 6.1.1.4'
O O 0.0110 0.0060 'International Tables Vol C Tables 4.2.6.8 and 6.1.1.4'

loop_
_geom_angle_atom_site_label_1
_geom_angle_atom_site_label_2
_geom_angle_atom_site_label_3
_geom_angle
_geom_angle_site_symmetry_1
_geom_angle_site_symmetry_3
Ni1 Gd1 Ni2 179.30(3) . .
O5 Gd1 Ni1 32.43(11) . .
O5 Gd1 Ni2 147.61(11) . .
O5 Gd1 O6 63.45(15) . .
O5 Gd1 O8 64.35(15) . .
O5 Gd1 O7 124.65(14) . .
O5 Gd1 O2 126.00(15) . .
O5 Gd1 O1 136.44(14) . .
O5 Gd1 O3 71.40(15) . .
O5 Gd1 O4 80.82(15) . .
O6 Gd1 Ni1 32.62(11) . .
O6 Gd1 Ni2 147.05(11) . .
O6 Gd1 O8 122.76(15) . .
O6 Gd1 O7 63.03(14) . .
O6 Gd1 O2 159.60(15) . .
O6 Gd1 O3 111.04(15) . .
O6 Gd1 O4 74.92(15) . .
O8 Gd1 Ni1 96.34(11) . .
O8 Gd1 Ni2 83.59(11) . .
O8 Gd1 O7 144.27(15) . .
O8 Gd1 O3 71.68(15) . .
O8 Gd1 O4 75.27(15) . .
O7 Gd1 Ni1 95.65(10) . .
O7 Gd1 Ni2 84.02(10) . .
O2 Gd1 Ni1 148.16(10) . .
O2 Gd1 Ni2 32.48(10) . .
O2 Gd1 O8 75.18(15) . .
O2 Gd1 O7 109.18(14) . .
O2 Gd1 O3 62.66(14) . .
O2 Gd1 O4 122.38(14) . .
O1 Gd1 Ni1 146.90(10) . .
O1 Gd1 Ni2 32.40(10) . .
O1 Gd1 O6 124.73(14) . .
O1 Gd1 O8 81.54(15) . .
O1 Gd1 O7 70.29(14) . .
O1 Gd1 O2 63.39(14) . .
O1 Gd1 O3 124.05(14) . .
O1 Gd1 O4 64.16(14) . .
O3 Gd1 Ni1 85.50(11) . .
O3 Gd1 Ni2 95.13(11) . .
O3 Gd1 O7 142.89(15) . .
O4 Gd1 Ni1 83.26(10) . .
O4 Gd1 Ni2 96.05(10) . .
O4 Gd1 O7 72.90(15) . .
O4 Gd1 O3 143.55(16) . .
O1W Gd1 Ni1 89.32(13) . .
O1W Gd1 Ni2 91.16(13) . .
O1W Gd1 O5 110.93(17) . .
O1W Gd1 O6 79.20(17) . .
O1W Gd1 O8 142.11(17) . .
O1W Gd1 O7 71.45(17) . .
O1W Gd1 O2 80.41(16) . .
O1W Gd1 O1 112.62(17) . .
O1W Gd1 O3 71.48(17) . .
O1W Gd1 O4 142.61(17) . .
N1 Ni1 Gd1 101.95(17) . .
N1 Ni1 N9 91.9(2) . .
N1 Ni1 N10 94.4(2) . .
N1 Ni1 O5 111.8(2) . .
N1 Ni1 O6 101.7(2) . .
N9 Ni1 Gd1 128.52(18) . .
N10 Ni1 Gd1 130.71(18) . .
N10 Ni1 N9 96.5(2) . .
O5 Ni1 Gd1 38.76(12) . .
O5 Ni1 N9 90.0(2) . .
O5 Ni1 N10 152.9(2) . .
O6 Ni1 Gd1 39.97(12) . .
O6 Ni1 N9 163.7(2) . .
O6 Ni1 N10 91.4(2) . .
O6 Ni1 O5 76.68(17) . .
N3 Ni2 Gd1 101.70(16) 3_444 .
N3 Ni2 N7 95.3(2) 3_444 .
N3 Ni2 N8 92.0(2) 3_444 .
N3 Ni2 O2 100.8(2) 3_444 .
N3 Ni2 O1 111.8(2) 3_444 .
N7 Ni2 Gd1 131.21(17) . .
N7 Ni2 N8 95.2(2) . .
N7 Ni2 O1 152.1(2) . .
N8 Ni2 Gd1 128.99(15) . .
N8 Ni2 O1 90.4(2) . .
O2 Ni2 Gd1 40.30(12) . .
O2 Ni2 N7 91.8(2) . .
O2 Ni2 N8 164.8(2) . .
O2 Ni2 O1 77.24(17) . .
O1 Ni2 Gd1 38.88(12) . .
C101 Fe1 C103 90.3(3) . .
C101 Fe1 C104 88.7(3) . .
C102 Fe1 C101 92.2(3) . .
C102 Fe1 C103 87.3(3) . .
C102 Fe1 C104 90.1(3) . .
C102 Fe1 C105 177.7(4) . .
C102 Fe1 C106 88.3(3) . .
C104 Fe1 C103 177.2(4) . .
C105 Fe1 C101 90.1(3) . .
C105 Fe1 C103 92.4(5) . .
C105 Fe1 C104 90.2(5) . .
C105 Fe1 C106 89.4(4) . .
C106 Fe1 C101 179.4(4) . .
C106 Fe1 C103 90.0(4) . .
C106 Fe1 C104 91.0(4) . .
C6 C1 C2 118.3(6) . .
O5 C1 C2 117.6(6) . .
O5 C1 C6 124.0(6) . .
C3 C2 C1 121.4(7) . .
C3 C2 O8 124.5(7) . .
O8 C2 C1 114.1(6) . .
C2 C3 H3 120.0 . .
C2 C3 C4 119.9(8) . .
C4 C3 H3 120.0 . .
C3 C4 H4 120.4 . .
C5 C4 C3 119.2(7) . .
C5 C4 H4 120.4 . .
C4 C5 H5 119.2 . .
C4 C5 C6 121.6(7) . .
C6 C5 H5 119.2 . .
C1 C6 C5 119.3(7) . .
C1 C6 C7 123.8(6) . .
C5 C6 C7 116.8(7) . .
C6 C7 H7 116.5 . .
N9 C7 C6 126.9(6) . .
N9 C7 H7 116.5 . .
H8A C8 H8B 107.7 . .
C9 C8 H8A 108.8 . .
C9 C8 H8B 108.8 . .
N9 C8 H8A 108.8 . .
N9 C8 H8B 108.8 . .
N9 C8 C9 113.6(6) . .
C10 C9 C8 109.8(7) . .
C10 C9 C19 106.6(8) . .
C18 C9 C8 111.2(8) . .
C18 C9 C10 112.3(8) . .
C18 C9 C19 110.3(9) . .
C19 C9 C8 106.5(7) . .
C9 C10 H10A 108.7 . .
C9 C10 H10B 108.7 . .
H10A C10 H10B 107.6 . .
N10 C10 C9 114.1(7) . .
N10 C10 H10A 108.7 . .
N10 C10 H10B 108.7 . .
C12 C11 H11 116.1 . .
N10 C11 H11 116.1 . .
N10 C11 C12 127.9(6) . .
C13 C12 C11 116.9(6) . .
C17 C12 C11 124.3(6) . .
C17 C12 C13 118.7(6) . .
C12 C13 H13 119.1 . .
C14 C13 C12 121.7(6) . .
C14 C13 H13 119.1 . .
C13 C14 H14 120.1 . .
C13 C14 C15 119.8(6) . .
C15 C14 H14 120.1 . .
C14 C15 H15 120.3 . .
C16 C15 C14 119.4(6) . .
C16 C15 H15 120.3 . .
C15 C16 C17 122.2(6) . .
C15 C16 O7 124.2(6) . .
O7 C16 C17 113.6(5) . .
C12 C17 C16 118.1(6) . .
O6 C17 C12 124.0(6) . .
O6 C17 C16 117.9(6) . .
C9 C18 H18A 109.5 . .
C9 C18 H18B 109.5 . .
C9 C18 H18C 109.5 . .
H18A C18 H18B 109.5 . .
H18A C18 H18C 109.5 . .
H18B C18 H18C 109.5 . .
C9 C19 H19A 109.5 . .
C9 C19 H19B 109.5 . .
C9 C19 H19C 109.5 . .
H19A C19 H19B 109.5 . .
H19A C19 H19C 109.5 . .
H19B C19 H19C 109.5 . .
H20A C20 H20B 109.5 . .
H20A C20 H20C 109.5 . .
H20B C20 H20C 109.5 . .
O8 C20 H20A 109.5 . .
O8 C20 H20B 109.5 . .
O8 C20 H20C 109.5 . .
H21A C21 H21B 109.5 . .
H21A C21 H21C 109.5 . .
H21B C21 H21C 109.5 . .
O7 C21 H21A 109.5 . .
O7 C21 H21B 109.5 . .
O7 C21 H21C 109.5 . .
C27 C22 C23 117.5(6) . .
O2 C22 C23 117.7(6) . .
O2 C22 C27 124.9(6) . .
C24 C23 C22 122.9(6) . .
C24 C23 O3 124.1(6) . .
O3 C23 C22 113.0(6) . .
C23 C24 H24 120.8 . .
C23 C24 C25 118.4(6) . .
C25 C24 H24 120.8 . .
C24 C25 H25 119.9 . .
C26 C25 C24 120.2(6) . .
C26 C25 H25 119.9 . .
C25 C26 H26 119.3 . .
C25 C26 C27 121.4(6) . .
C27 C26 H26 119.3 . .
C22 C27 C26 119.6(6) . .
C22 C27 C28 123.6(6) . .
C26 C27 C28 116.7(6) . .
C27 C28 H28 116.5 . .
N7 C28 C27 126.9(6) . .
N7 C28 H28 116.5 . .
H29A C29 H29B 107.6 . .
C30 C29 H29A 108.7 . .
C30 C29 H29B 108.7 . .
N7 C29 H29A 108.7 . .
N7 C29 H29B 108.7 . .
N7 C29 C30 114.2(5) . .
C29 C30 C39 106.9(6) . .
C31 C30 C29 111.7(6) . .
C31 C30 C39 105.9(6) . .
C40 C30 C29 111.4(6) . .
C40 C30 C31 111.3(6) . .
C40 C30 C39 109.3(6) . .
C30 C31 H31A 108.8 . .
C30 C31 H31B 108.8 . .
H31A C31 H31B 107.7 . .
N8 C31 C30 113.8(6) . .
N8 C31 H31A 108.8 . .
N8 C31 H31B 108.8 . .
C33 C32 H32 116.3 . .
N8 C32 H32 116.3 . .
N8 C32 C33 127.3(6) . .
C34 C33 C32 116.7(6) . .
C38 C33 C32 123.4(6) . .
C38 C33 C34 119.7(6) . .
C33 C34 H34 119.4 . .
C35 C34 C33 121.2(6) . .
C35 C34 H34 119.4 . .
C34 C35 H35 120.0 . .
C34 C35 C36 120.0(6) . .
C36 C35 H35 120.0 . .
C35 C36 H36 120.1 . .
C37 C36 C35 119.9(7) . .
C37 C36 H36 120.1 . .
C36 C37 C38 121.0(6) . .
O4 C37 C36 125.3(6) . .
O4 C37 C38 113.7(5) . .
C33 C38 C37 118.2(6) . .
O1 C38 C33 124.2(6) . .
O1 C38 C37 117.6(6) . .
C30 C39 H39A 109.5 . .
C30 C39 H39B 109.5 . .
C30 C39 H39C 109.5 . .
H39A C39 H39B 109.5 . .
H39A C39 H39C 109.5 . .
H39B C39 H39C 109.5 . .
C30 C40 H40A 109.5 . .
C30 C40 H40B 109.5 . .
C30 C40 H40C 109.5 . .
H40A C40 H40B 109.5 . .
H40A C40 H40C 109.5 . .
H40B C40 H40C 109.5 . .
H41A C41 H41B 109.5 . .
H41A C41 H41C 109.5 . .
H41B C41 H41C 109.5 . .
O3 C41 H41A 109.5 . .
O3 C41 H41B 109.5 . .
O3 C41 H41C 109.5 . .
H42A C42 H42B 109.5 . .
H42A C42 H42C 109.5 . .
H42B C42 H42C 109.5 . .
O4 C42 H42A 109.5 . .
O4 C42 H42B 109.5 . .
O4 C42 H42C 109.5 . .
N1 C101 Fe1 179.4(7) . .
N3 C102 Fe1 175.5(6) . .
N6 C103 Fe1 176.1(10) . .
N2 C104 Fe1 177.9(9) . .
N4 C105 Fe1 179.2(12) . .
N5 C106 Fe1 178.7(9) . .
H10C C107 H10D 109.5 . .
H10C C107 H10E 109.5 . .
H10D C107 H10E 109.5 . .
N11 C107 H10C 109.5 . .
N11 C107 H10D 109.5 . .
N11 C107 H10E 109.5 . .
H10F C108 H10G 109.5 . .
H10F C108 H10H 109.5 . .
H10G C108 H10H 109.5 . .
N11 C108 H10F 109.5 . .
N11 C108 H10G 109.5 . .
N11 C108 H10H 109.5 . .
N11 C109 H109 116.7 . .
O9 C109 H109 116.7 . .
O9 C109 N11 126.5(11) . .
H11A C110 H11B 109.5 . .
H11A C110 H11C 109.5 . .
H11B C110 H11C 109.5 . .
N12 C110 H11A 109.5 . .
N12 C110 H11B 109.5 . .
N12 C110 H11C 109.5 . .
N12 C111 H111 117.8 . .
O10 C111 H111 117.8 . .
O10 C111 N12 124.5(8) . .
H11D C112 H11E 109.5 . .
H11D C112 H11F 109.5 . .
H11E C112 H11F 109.5 . .
N12 C112 H11D 109.5 . .
N12 C112 H11E 109.5 . .
N12 C112 H11F 109.5 . .
H11G C113 H11H 109.5 . .
H11G C113 H11I 109.5 . .
H11H C113 H11I 109.5 . .
C114 C113 H11G 109.5 . .
C114 C113 H11H 109.5 . .
C114 C113 H11I 109.5 . .
N13 C114 C113 177.9(13) . .
C101 N1 Ni1 164.3(6) . .
C102 N3 Ni2 159.9(6) . 3_444
C7 N9 Ni1 126.2(5) . .
C7 N9 C8 115.0(6) . .
C8 N9 Ni1 118.1(5) . .
C10 N10 Ni1 118.8(5) . .
C11 N10 Ni1 125.0(5) . .
C11 N10 C10 116.0(6) . .
C28 N7 Ni2 124.7(5) . .
C28 N7 C29 115.8(6) . .
C29 N7 Ni2 119.4(4) . .
C31 N8 Ni2 118.3(4) . .
C32 N8 Ni2 126.1(5) . .
C32 N8 C31 115.1(6) . .
C107 N11 C108 116.4(15) . .
C109 N11 C107 124.4(11) . .
C109 N11 C108 118.9(10) . .
C110 N12 C112 117.6(8) . .
C111 N12 C110 121.3(8) . .
C111 N12 C112 121.1(9) . .
Ni1 O5 Gd1 108.81(18) . .
C1 O5 Gd1 122.7(4) . .
C1 O5 Ni1 128.0(4) . .
Ni1 O6 Gd1 107.41(18) . .
C17 O6 Gd1 123.4(4) . .
C17 O6 Ni1 126.6(4) . .
C2 O8 Gd1 117.0(4) . .
C2 O8 C20 116.2(5) . .
C20 O8 Gd1 126.8(4) . .
C16 O7 Gd1 118.0(4) . .
C16 O7 C21 115.9(5) . .
C21 O7 Gd1 125.8(4) . .
Ni2 O2 Gd1 107.21(18) . .
C22 O2 Gd1 121.5(4) . .
C22 O2 Ni2 125.6(4) . .
Ni2 O1 Gd1 108.72(18) . .
C38 O1 Gd1 123.3(4) . .
C38 O1 Ni2 127.9(4) . .
C23 O3 Gd1 117.1(4) . .
C23 O3 C41 116.2(5) . .
C41 O3 Gd1 126.7(4) . .
C37 O4 Gd1 118.7(4) . .
C37 O4 C42 115.8(5) . .
C42 O4 Gd1 125.5(4) . .
Gd1 O1W H1WA 128.9 . .
Gd1 O1W H1WB 131.4 . .
H1WA O1W H1WB 99.5 . .
H2WA O2W H2WB 109.8 . .
H4WA O4W H4WB 108.3 . .
H5WA O5W H5WB 108.7 . .
H6WA O6W H6WB 108.7 . .
H7WA O7W H7WB 106.2 . .

loop_
_geom_bond_atom_site_label_1
_geom_bond_atom_site_label_2
_geom_bond_distance
_geom_bond_site_symmetry_2
Gd1 Ni1 3.5619(11) .
Gd1 Ni2 3.5660(11) .
Gd1 O5 2.356(4) .
Gd1 O6 2.398(4) .
Gd1 O8 2.504(4) .
Gd1 O7 2.556(4) .
Gd1 O2 2.415(4) .
Gd1 O1 2.363(4) .
Gd1 O3 2.526(4) .
Gd1 O4 2.510(4) .
Gd1 O1W 2.324(5) .
Ni1 N1 1.984(6) .
Ni1 N9 2.021(6) .
Ni1 N10 2.018(6) .
Ni1 O5 2.018(5) .
Ni1 O6 2.012(4) .
Ni2 N3 1.985(6) 3_444
Ni2 N7 2.012(5) .
Ni2 N8 2.015(5) .
Ni2 O2 2.005(4) .
Ni2 O1 2.018(4) .
Fe1 C101 1.928(7) .
Fe1 C102 1.924(7) .
Fe1 C103 1.971(11) .
Fe1 C104 1.958(11) .
Fe1 C105 1.925(9) .
Fe1 C106 1.927(9) .
C1 C2 1.401(10) .
C1 C6 1.400(10) .
C1 O5 1.338(8) .
C2 C3 1.383(10) .
C2 O8 1.392(8) .
C3 H3 0.9500 .
C3 C4 1.400(12) .
C4 H4 0.9500 .
C4 C5 1.365(13) .
C5 H5 0.9500 .
C5 C6 1.411(11) .
C6 C7 1.447(11) .
C7 H7 0.9500 .
C7 N9 1.285(10) .
C8 H8A 0.9900 .
C8 H8B 0.9900 .
C8 C9 1.541(12) .
C8 N9 1.473(9) .
C9 C10 1.530(12) .
C9 C18 1.512(14) .
C9 C19 1.536(12) .
C10 H10A 0.9900 .
C10 H10B 0.9900 .
C10 N10 1.478(9) .
C11 H11 0.9500 .
C11 C12 1.441(10) .
C11 N10 1.272(9) .
C12 C13 1.412(9) .
C12 C17 1.403(9) .
C13 H13 0.9500 .
C13 C14 1.368(10) .
C14 H14 0.9500 .
C14 C15 1.393(10) .
C15 H15 0.9500 .
C15 C16 1.368(9) .
C16 C17 1.412(9) .
C16 O7 1.382(7) .
C17 O6 1.338(8) .
C18 H18A 0.9800 .
C18 H18B 0.9800 .
C18 H18C 0.9800 .
C19 H19A 0.9800 .
C19 H19B 0.9800 .
C19 H19C 0.9800 .
C20 H20A 0.9800 .
C20 H20B 0.9800 .
C20 H20C 0.9800 .
C20 O8 1.451(8) .
C21 H21A 0.9800 .
C21 H21B 0.9800 .
C21 H21C 0.9800 .
C21 O7 1.440(8) .
C22 C23 1.406(10) .
C22 C27 1.405(9) .
C22 O2 1.329(8) .
C23 C24 1.382(10) .
C23 O3 1.395(8) .
C24 H24 0.9500 .
C24 C25 1.409(10) .
C25 H25 0.9500 .
C25 C26 1.361(11) .
C26 H26 0.9500 .
C26 C27 1.412(9) .
C27 C28 1.462(10) .
C28 H28 0.9500 .
C28 N7 1.280(9) .
C29 H29A 0.9900 .
C29 H29B 0.9900 .
C29 C30 1.528(10) .
C29 N7 1.467(8) .
C30 C31 1.529(10) .
C30 C39 1.536(9) .
C30 C40 1.522(10) .
C31 H31A 0.9900 .
C31 H31B 0.9900 .
C31 N8 1.474(8) .
C32 H32 0.9500 .
C32 C33 1.457(9) .
C32 N8 1.289(9) .
C33 C34 1.406(9) .
C33 C38 1.398(9) .
C34 H34 0.9500 .
C34 C35 1.362(11) .
C35 H35 0.9500 .
C35 C36 1.396(10) .
C36 H36 0.9500 .
C36 C37 1.378(9) .
C37 C38 1.416(9) .
C37 O4 1.376(8) .
C38 O1 1.342(7) .
C39 H39A 0.9800 .
C39 H39B 0.9800 .
C39 H39C 0.9800 .
C40 H40A 0.9800 .
C40 H40B 0.9800 .
C40 H40C 0.9800 .
C41 H41A 0.9800 .
C41 H41B 0.9800 .
C41 H41C 0.9800 .
C41 O3 1.443(9) .
C42 H42A 0.9800 .
C42 H42B 0.9800 .
C42 H42C 0.9800 .
C42 O4 1.440(8) .
C101 N1 1.141(9) .
C102 N3 1.151(9) .
C103 N6 1.140(14) .
C104 N2 1.129(14) .
C105 N4 1.134(13) .
C106 N5 1.131(12) .
C107 H10C 0.9800 .
C107 H10D 0.9800 .
C107 H10E 0.9800 .
C107 N11 1.426(9) .
C108 H10F 0.9800 .
C108 H10G 0.9800 .
C108 H10H 0.9800 .
C108 N11 1.475(9) .
C109 H109 0.9500 .
C109 N11 1.286(8) .
C109 O9 1.243(9) .
C110 H11A 0.9800 .
C110 H11B 0.9800 .
C110 H11C 0.9800 .
C110 N12 1.436(12) .
C111 H111 0.9500 .
C111 N12 1.300(11) .
C111 O10 1.258(10) .
C112 H11D 0.9800 .
C112 H11E 0.9800 .
C112 H11F 0.9800 .
C112 N12 1.445(12) .
C113 H11G 0.9800 .
C113 H11H 0.9800 .
C113 H11I 0.9800 .
C113 C114 1.453(18) .
C114 N13 1.071(13) .
N3 Ni2 1.985(6) 3_444
O1W H1WA 0.8001 .
O1W H1WB 0.6477 .
O2W H2WA 0.8500 .
O2W H2WB 0.8500 .
O4W H4WA 0.8501 .
O4W H4WB 0.8503 .
O5W H5WA 0.8499 .
O5W H5WB 0.8499 .
O6W H6WA 0.8501 .
O6W H6WB 0.8498 .
O7W H7WA 0.8502 .
O7W H7WB 0.8499 .

loop_
_geom_hbond_atom_site_label_D
_geom_hbond_atom_site_label_H
_geom_hbond_atom_site_label_A
_geom_hbond_distance_DH
_geom_hbond_distance_HA
_geom_hbond_distance_DA
_geom_hbond_angle_DHA
_geom_hbond_site_symmetry_A
O1W H1WA O10 0.80 1.93 2.729(7) 176.8 3_444
O1W H1WB O10 0.65 2.07 2.708(7) 170.4 .

loop_
_geom_torsion_atom_site_label_1
_geom_torsion_atom_site_label_2
_geom_torsion_atom_site_label_3
_geom_torsion_atom_site_label_4
_geom_torsion
C1 C2 C3 C4 3.1(13)
C1 C2 O8 Gd1 16.3(7)
C1 C2 O8 C20 -164.4(6)
C1 C6 C7 N9 3.8(12)
C2 C1 C6 C5 4.9(10)
C2 C1 C6 C7 -172.1(7)
C2 C1 O5 Gd1 -16.0(8)
C2 C1 O5 Ni1 172.7(4)
C2 C3 C4 C5 0.0(15)
C3 C2 O8 Gd1 -162.0(6)
C3 C2 O8 C20 17.3(10)
C3 C4 C5 C6 -0.6(16)
C4 C5 C6 C1 -2.0(13)
C4 C5 C6 C7 175.3(9)
C5 C6 C7 N9 -173.3(8)
C6 C1 C2 C3 -5.6(11)
C6 C1 C2 O8 176.1(6)
C6 C1 O5 Gd1 166.7(5)
C6 C1 O5 Ni1 -4.6(9)
C6 C7 N9 Ni1 -12.1(11)
C6 C7 N9 C8 177.6(7)
C8 C9 C10 N10 71.4(9)
C9 C8 N9 Ni1 52.3(8)
C9 C8 N9 C7 -136.6(7)
C9 C10 N10 Ni1 -49.9(9)
C9 C10 N10 C11 134.6(7)
C11 C12 C13 C14 177.9(7)
C11 C12 C17 C16 -176.1(6)
C11 C12 C17 O6 5.1(10)
C12 C11 N10 Ni1 0.0(10)
C12 C11 N10 C10 175.2(7)
C12 C13 C14 C15 -1.4(11)
C12 C17 O6 Gd1 163.8(5)
C12 C17 O6 Ni1 4.3(9)
C13 C12 C17 C16 -0.5(9)
C13 C12 C17 O6 -179.3(6)
C13 C14 C15 C16 -0.8(11)
C14 C15 C16 C17 2.4(10)
C14 C15 C16 O7 -178.3(6)
C15 C16 C17 C12 -1.7(9)
C15 C16 C17 O6 177.2(6)
C15 C16 O7 Gd1 -162.8(5)
C15 C16 O7 C21 22.3(9)
C16 C17 O6 Gd1 -15.1(7)
C16 C17 O6 Ni1 -174.5(4)
C17 C12 C13 C14 2.0(10)
C17 C16 O7 Gd1 16.6(7)
C17 C16 O7 C21 -158.3(6)
C18 C9 C10 N10 -52.8(10)
C19 C9 C10 N10 -173.7(8)
C22 C23 C24 C25 3.2(11)
C22 C23 O3 Gd1 23.0(7)
C22 C23 O3 C41 -154.9(7)
C22 C27 C28 N7 -10.3(11)
C23 C22 C27 C26 1.9(9)
C23 C22 C27 C28 -173.1(6)
C23 C22 O2 Gd1 -21.4(7)
C23 C22 O2 Ni2 -171.4(4)
C23 C24 C25 C26 -0.7(11)
C24 C23 O3 Gd1 -155.4(5)
C24 C23 O3 C41 26.7(10)
C24 C25 C26 C27 -1.0(11)
C25 C26 C27 C22 0.3(10)
C25 C26 C27 C28 175.8(7)
C26 C27 C28 N7 174.5(6)
C27 C22 C23 C24 -3.8(10)
C27 C22 C23 O3 177.8(5)
C27 C22 O2 Gd1 158.5(5)
C27 C22 O2 Ni2 8.5(9)
C27 C28 N7 Ni2 -2.7(9)
C27 C28 N7 C29 173.3(6)
C29 C30 C31 N8 -69.5(7)
C30 C29 N7 Ni2 -51.0(7)
C30 C29 N7 C28 132.8(6)
C30 C31 N8 Ni2 53.5(7)
C30 C31 N8 C32 -134.1(6)
C32 C33 C34 C35 173.3(6)
C32 C33 C38 C37 -173.1(6)
C32 C33 C38 O1 3.7(9)
C33 C32 N8 Ni2 -9.1(9)
C33 C32 N8 C31 179.2(6)
C33 C34 C35 C36 1.1(10)
C33 C38 O1 Gd1 169.2(4)
C33 C38 O1 Ni2 -7.1(8)
C34 C33 C38 C37 1.8(9)
C34 C33 C38 O1 178.6(6)
C34 C35 C36 C37 -0.3(11)
C35 C36 C37 C38 0.2(10)
C35 C36 C37 O4 -178.2(6)
C36 C37 C38 C33 -1.0(9)
C36 C37 C38 O1 -178.0(6)
C36 C37 O4 Gd1 -169.8(5)
C36 C37 O4 C42 8.3(10)
C37 C38 O1 Gd1 -14.0(7)
C37 C38 O1 Ni2 169.8(4)
C38 C33 C34 C35 -1.9(10)
C38 C37 O4 Gd1 11.7(7)
C38 C37 O4 C42 -170.1(6)
C39 C30 C31 N8 174.4(6)
C40 C30 C31 N8 55.7(8)
N9 C8 C9 C10 -72.9(9)
N9 C8 C9 C18 51.9(9)
N9 C8 C9 C19 172.1(8)
N10 C11 C12 C13 176.8(7)
N10 C11 C12 C17 -7.6(11)
N7 C29 C30 C31 68.0(8)
N7 C29 C30 C39 -176.6(6)
N7 C29 C30 C40 -57.2(8)
N8 C32 C33 C34 -170.1(6)
N8 C32 C33 C38 5.0(10)
O5 C1 C2 C3 176.9(7)
O5 C1 C2 O8 -1.4(9)
O5 C1 C6 C5 -177.8(7)
O5 C1 C6 C7 5.2(11)
O8 C2 C3 C4 -178.7(8)
O7 C16 C17 C12 178.9(5)
O7 C16 C17 O6 -2.2(8)
O2 C22 C23 C24 176.1(6)
O2 C22 C23 O3 -2.3(8)
O2 C22 C27 C26 -177.9(6)
O2 C22 C27 C28 7.0(10)
O3 C23 C24 C25 -178.6(6)
O4 C37 C38 C33 177.6(5)
O4 C37 C38 O1 0.5(8)
O9 C109 N11 C107 -178.5(19)
O9 C109 N11 C108 -6(2)
O10 C111 N12 C110 -1.1(12)
O10 C111 N12 C112 179.6(8)
